data_4081721
loop_
_publ_author_name
'Weicker, Sarah A.'
'Dube, Jonathan W.'
'Ragogna, Paul J.'

_publ_section_title
;
 Synthesis of Zwitterionic Group 14 Centered Complexes: Traditional
 Coordination and Unusual Insertion Chemistry
;
_journal_issue 22
_journal_name_full Organometallics
_journal_page_first 6681
_journal_paper_doi 10.1021/om400186m
_journal_volume 32
_journal_year 2013
_chemical_formula_moiety 'C51 H49 B2 P3 Sn'
_chemical_formula_sum 'C51 H49 B2 P3 Sn'
_chemical_formula_weight 896.13
_chemical_name_systematic
; 
 ? 
;
_space_group_IT_number 15
_symmetry_cell_setting monoclinic
_symmetry_space_group_name_Hall '-C 2yc'
_symmetry_space_group_name_H-M 'C 1 2/c 1'
_atom_sites_solution_hydrogens geom
_atom_sites_solution_primary direct
_atom_sites_solution_secondary difmap
_audit_creation_method SHELXL-97
_cell_angle_alpha 90.00
_cell_angle_beta 112.228(3)
_cell_angle_gamma 90.00
_cell_formula_units_Z 8
_cell_length_a 46.566(6)
_cell_length_b 9.4725(12)
_cell_length_c 21.352(3)
_cell_measurement_reflns_used 3297
_cell_measurement_temperature 150(2)
_cell_measurement_theta_max 18.93
_cell_measurement_theta_min 2.20
_cell_volume 8718(2)
_computing_cell_refinement 'Bruker SAINT'
_computing_data_collection 'Bruker APEX2'
_computing_data_reduction 'Bruker SAINT'
_computing_molecular_graphics 'Bruker SHELXTL'
_computing_publication_material 'Bruker SHELXTL'
_computing_structure_refinement 'SHELXL-97 (Sheldrick, 1997)'
_computing_structure_solution 'SHELXS-97 (Sheldrick, 1990)'
_diffrn_ambient_temperature 150(2)
_diffrn_measured_fraction_theta_full 0.977
_diffrn_measured_fraction_theta_max 0.977
_diffrn_measurement_device_type 'Bruker APEX-II CCD'
_diffrn_measurement_method '\f and \w scans'
_diffrn_radiation_monochromator graphite
_diffrn_radiation_source 'fine-focus sealed tube'
_diffrn_radiation_type MoK\a
_diffrn_radiation_wavelength 0.71073
_diffrn_reflns_av_R_equivalents 0.1178
_diffrn_reflns_av_sigmaI/netI 0.1227
_diffrn_reflns_limit_h_max 52
_diffrn_reflns_limit_h_min -56
_diffrn_reflns_limit_k_max 10
_diffrn_reflns_limit_k_min -11
_diffrn_reflns_limit_l_max 25
_diffrn_reflns_limit_l_min -19
_diffrn_reflns_number 42175
_diffrn_reflns_theta_full 25.39
_diffrn_reflns_theta_max 25.39
_diffrn_reflns_theta_min 0.94
_diffrn_standards_number 0
_exptl_absorpt_coefficient_mu 0.731
_exptl_absorpt_correction_T_max 0.9741
_exptl_absorpt_correction_T_min 0.8827
_exptl_absorpt_correction_type multi-scan
_exptl_crystal_colour colourless
_exptl_crystal_density_diffrn 1.365
_exptl_crystal_density_method 'not measured'
_exptl_crystal_description plate
_exptl_crystal_F_000 3688
_exptl_crystal_size_max 0.17
_exptl_crystal_size_mid 0.15
_exptl_crystal_size_min 0.04
_refine_diff_density_max 0.482
_refine_diff_density_min -1.051
_refine_diff_density_rms 0.116
_refine_ls_extinction_method none
_refine_ls_goodness_of_fit_ref 1.070
_refine_ls_hydrogen_treatment mixed
_refine_ls_matrix_type full
_refine_ls_number_parameters 526
_refine_ls_number_reflns 7838
_refine_ls_number_restraints 0
_refine_ls_restrained_S_all 1.070
_refine_ls_R_factor_all 0.1192
_refine_ls_R_factor_gt 0.0536
_refine_ls_shift/su_max 0.001
_refine_ls_shift/su_mean 0.000
_refine_ls_structure_factor_coef Fsqd
_refine_ls_weighting_details 'calc w=1/[\s^2^(Fo^2^)+(0.0316P)^2^+0.0000P] where P=(Fo^2^+2Fc^2^)/3'
_refine_ls_weighting_scheme calc
_refine_ls_wR_factor_gt 0.0937
_refine_ls_wR_factor_ref 0.1138
_reflns_number_gt 4651
_reflns_number_total 7838
_reflns_threshold_expression >2sigma(I)
_cod_data_source_file om400186m_si_002.cif
_cod_data_source_block 2SnBH3
_cod_depositor_comments
;
The following automatic conversions were performed:

'_symmetry_cell_setting' value 'Monoclinic' changed to 'monoclinic'
according to /home/saulius/struct/CIF-dictionaries/cif_core.dic
dictionary named 'cif_core.dic' version 2.4.2 from 2011-04-26.

Automatic conversion script
Id: cif_fix_values 1891 2012-01-12 08:04:46Z andrius 
;
_cod_original_cell_volume 8718.5(19)
_cod_original_sg_symbol_H-M C2/c
_cod_database_code 4081721

loop_
_symmetry_equiv_pos_as_xyz
'x, y, z'
'-x, y, -z+1/2'
'x+1/2, y+1/2, z'
'-x+1/2, y+1/2, -z+1/2'
'-x, -y, -z'
'x, -y, z-1/2'
'-x+1/2, -y+1/2, -z'
'x+1/2, -y+1/2, z-1/2'

loop_
_atom_site_label
_atom_site_type_symbol
_atom_site_fract_x
_atom_site_fract_y
_atom_site_fract_z
_atom_site_U_iso_or_equiv
_atom_site_adp_type
_atom_site_occupancy
_atom_site_symmetry_multiplicity
_atom_site_calc_flag
_atom_site_refinement_flags
Sn1 Sn 0.138065(8) 0.98898(4) 0.251821(18) 0.02394(13) Uani 1 1 d .
P1 P 0.08107(3) 0.88651(15) 0.19880(7) 0.0197(3) Uani 1 1 d .
C1 C 0.06667(11) 0.7918(5) 0.2544(2) 0.0199(12) Uani 1 1 d .
H1A H 0.0437 0.7964 0.2347 0.024 Uiso 1 1 calc R
H1C H 0.0725 0.6913 0.2544 0.024 Uiso 1 1 calc R
B1 B 0.07837(13) 0.8447(7) 0.3340(3) 0.0213(15) Uani 1 1 d .
P2 P 0.14600(3) 0.80539(15) 0.35038(7) 0.0222(3) Uani 1 1 d .
C2 C 0.11401(11) 0.7856(6) 0.3789(3) 0.0248(13) Uani 1 1 d .
H2A H 0.1121 0.6834 0.3861 0.030 Uiso 1 1 calc R
H2C H 0.1206 0.8309 0.4239 0.030 Uiso 1 1 calc R
B2 B 0.22235(16) 0.9240(10) 0.2630(4) 0.041(2) Uani 1 1 d .
H2B H 0.2418(10) 0.973(5) 0.253(2) 0.024(13) Uiso 1 1 d .
H1B H 0.2145(12) 0.999(6) 0.294(3) 0.058(18) Uiso 1 1 d .
H3B H 0.2286(12) 0.816(7) 0.284(3) 0.059(19) Uiso 1 1 d .
P3 P 0.18733(3) 0.91234(17) 0.17799(8) 0.0311(4) Uani 1 1 d .
C3 C 0.15404(10) 0.8409(5) 0.1883(2) 0.0204(12) Uani 1 1 d .
H3A H 0.1591 0.7476 0.2107 0.024 Uiso 1 1 calc R
H3C H 0.1372 0.8278 0.1435 0.024 Uiso 1 1 calc R
C11 C 0.07756(10) 0.7772(5) 0.1260(2) 0.0169(12) Uani 1 1 d .
C12 C 0.08226(12) 0.6311(6) 0.1327(3) 0.0341(15) Uani 1 1 d .
H12A H 0.0855 0.5864 0.1746 0.041 Uiso 1 1 calc R
C13 C 0.08223(14) 0.5517(6) 0.0782(3) 0.0439(17) Uani 1 1 d .
H13A H 0.0852 0.4524 0.0830 0.053 Uiso 1 1 calc R
C14 C 0.07811(12) 0.6132(7) 0.0180(3) 0.0373(16) Uani 1 1 d .
H14A H 0.0781 0.5573 -0.0189 0.045 Uiso 1 1 calc R
C15 C 0.07394(11) 0.7576(6) 0.0107(3) 0.0294(14) Uani 1 1 d .
H15A H 0.0714 0.8012 -0.0312 0.035 Uiso 1 1 calc R
C16 C 0.07351(11) 0.8390(6) 0.0644(3) 0.0240(13) Uani 1 1 d .
H16A H 0.0704 0.9381 0.0588 0.029 Uiso 1 1 calc R
C21 C 0.05408(10) 1.0293(6) 0.1617(2) 0.0210(13) Uani 1 1 d .
C22 C 0.06266(12) 1.1703(6) 0.1717(3) 0.0239(13) Uani 1 1 d .
H22A H 0.0836 1.1941 0.1983 0.029 Uiso 1 1 calc R
C23 C 0.04129(12) 1.2769(6) 0.1435(3) 0.0290(14) Uani 1 1 d .
H23A H 0.0475 1.3729 0.1516 0.035 Uiso 1 1 calc R
C24 C 0.01094(12) 1.2431(6) 0.1037(3) 0.0283(14) Uani 1 1 d .
H24A H -0.0037 1.3157 0.0837 0.034 Uiso 1 1 calc R
C25 C 0.00216(12) 1.1035(6) 0.0932(3) 0.0317(15) Uani 1 1 d .
H25A H -0.0187 1.0801 0.0662 0.038 Uiso 1 1 calc R
C26 C 0.02341(10) 0.9974(6) 0.1217(3) 0.0283(13) Uani 1 1 d .
H26A H 0.0170 0.9015 0.1140 0.034 Uiso 1 1 calc R
C31 C 0.15661(11) 0.6330(6) 0.3295(2) 0.0209(13) Uani 1 1 d .
C32 C 0.13648(12) 0.5195(6) 0.3125(3) 0.0323(14) Uani 1 1 d .
H32A H 0.1164 0.5296 0.3137 0.039 Uiso 1 1 calc R
C33 C 0.14502(13) 0.3918(7) 0.2939(3) 0.0405(16) Uani 1 1 d .
H33A H 0.1309 0.3147 0.2827 0.049 Uiso 1 1 calc R
C34 C 0.17396(15) 0.3761(6) 0.2916(3) 0.0427(17) Uani 1 1 d .
H34A H 0.1800 0.2877 0.2794 0.051 Uiso 1 1 calc R
C35 C 0.19432(12) 0.4887(7) 0.3070(3) 0.0371(15) Uani 1 1 d .
H35A H 0.2140 0.4784 0.3039 0.045 Uiso 1 1 calc R
C36 C 0.18604(12) 0.6162(6) 0.3268(3) 0.0300(14) Uani 1 1 d .
H36A H 0.2003 0.6926 0.3386 0.036 Uiso 1 1 calc R
C41 C 0.18017(11) 0.8572(6) 0.4231(3) 0.0272(14) Uani 1 1 d .
C42 C 0.19332(13) 0.7628(7) 0.4759(3) 0.0424(17) Uani 1 1 d .
H42A H 0.1842 0.6725 0.4738 0.051 Uiso 1 1 calc R
C43 C 0.21948(13) 0.7975(8) 0.5316(3) 0.0494(19) Uani 1 1 d .
H43A H 0.2285 0.7312 0.5670 0.059 Uiso 1 1 calc R
C44 C 0.23229(14) 0.9291(9) 0.5350(3) 0.0509(19) Uani 1 1 d .
H44A H 0.2504 0.9534 0.5730 0.061 Uiso 1 1 calc R
C45 C 0.21939(13) 1.0260(8) 0.4843(3) 0.0512(19) Uani 1 1 d .
H45A H 0.2280 1.1180 0.4878 0.061 Uiso 1 1 calc R
C46 C 0.19330(11) 0.9873(7) 0.4272(3) 0.0359(15) Uani 1 1 d .
H46A H 0.1847 1.0524 0.3911 0.043 Uiso 1 1 calc R
C51 C 0.07625(10) 1.0163(6) 0.3372(2) 0.0210(12) Uani 1 1 d .
C52 C 0.04721(11) 1.0842(6) 0.3104(3) 0.0263(14) Uani 1 1 d .
H52A H 0.0292 1.0280 0.2894 0.032 Uiso 1 1 calc R
C53 C 0.04368(13) 1.2283(6) 0.3131(3) 0.0310(15) Uani 1 1 d .
H53A H 0.0235 1.2687 0.2952 0.037 Uiso 1 1 calc R
C54 C 0.06904(14) 1.3133(6) 0.3416(3) 0.0360(15) Uani 1 1 d .
H54A H 0.0668 1.4130 0.3418 0.043 Uiso 1 1 calc R
C55 C 0.09772(13) 1.2527(6) 0.3699(3) 0.0344(15) Uani 1 1 d .
H55A H 0.1154 1.3104 0.3911 0.041 Uiso 1 1 calc R
C56 C 0.10118(11) 1.1079(6) 0.3678(3) 0.0250(13) Uani 1 1 d .
H56A H 0.1214 1.0690 0.3882 0.030 Uiso 1 1 calc R
C61 C 0.05610(11) 0.7774(6) 0.3694(3) 0.0231(13) Uani 1 1 d .
C62 C 0.03307(11) 0.6759(6) 0.3395(3) 0.0268(14) Uani 1 1 d .
H62A H 0.0296 0.6440 0.2950 0.032 Uiso 1 1 calc R
C63 C 0.01497(12) 0.6200(6) 0.3730(3) 0.0340(15) Uani 1 1 d .
H63A H -0.0005 0.5514 0.3512 0.041 Uiso 1 1 calc R
C64 C 0.01935(13) 0.6637(6) 0.4373(3) 0.0340(15) Uani 1 1 d .
H64A H 0.0071 0.6252 0.4600 0.041 Uiso 1 1 calc R
C65 C 0.04161(13) 0.7636(6) 0.4688(3) 0.0329(15) Uani 1 1 d .
H65A H 0.0448 0.7947 0.5132 0.039 Uiso 1 1 calc R
C66 C 0.05922(11) 0.8182(6) 0.4350(3) 0.0253(13) Uani 1 1 d .
H66A H 0.0744 0.8876 0.4574 0.030 Uiso 1 1 calc R
C71 C 0.19458(12) 0.8022(6) 0.1156(3) 0.0321(15) Uani 1 1 d .
C72 C 0.17248(14) 0.7814(8) 0.0509(3) 0.0524(19) Uani 1 1 d .
H72A H 0.1531 0.8290 0.0372 0.063 Uiso 1 1 calc R
C73 C 0.17871(15) 0.6900(9) 0.0055(4) 0.063(2) Uani 1 1 d .
H73A H 0.1634 0.6738 -0.0383 0.076 Uiso 1 1 calc R
C74 C 0.20649(16) 0.6257(7) 0.0248(4) 0.0547(19) Uani 1 1 d .
H74A H 0.2111 0.5673 -0.0064 0.066 Uiso 1 1 calc R
C75 C 0.22819(16) 0.6438(8) 0.0890(4) 0.059(2) Uani 1 1 d .
H75A H 0.2474 0.5950 0.1023 0.071 Uiso 1 1 calc R
C76 C 0.22257(14) 0.7320(7) 0.1347(3) 0.0437(17) Uani 1 1 d .
H76A H 0.2378 0.7441 0.1790 0.052 Uiso 1 1 calc R
C81 C 0.17544(12) 1.0862(6) 0.1410(3) 0.0317(14) Uani 1 1 d .
C82 C 0.14546(13) 1.1159(7) 0.0950(3) 0.0396(16) Uani 1 1 d .
H82A H 0.1308 1.0416 0.0787 0.047 Uiso 1 1 calc R
C83 C 0.13693(14) 1.2520(7) 0.0729(3) 0.0453(17) Uani 1 1 d .
H83A H 0.1164 1.2703 0.0419 0.054 Uiso 1 1 calc R
C84 C 0.15792(15) 1.3628(7) 0.0953(3) 0.0476(18) Uani 1 1 d .
H84A H 0.1520 1.4562 0.0795 0.057 Uiso 1 1 calc R
C85 C 0.18760(15) 1.3349(7) 0.1409(3) 0.0472(18) Uani 1 1 d .
H85A H 0.2021 1.4099 0.1570 0.057 Uiso 1 1 calc R
C86 C 0.19638(14) 1.1979(7) 0.1632(3) 0.0403(16) Uani 1 1 d .
H86A H 0.2169 1.1801 0.1941 0.048 Uiso 1 1 calc R

loop_
_atom_site_aniso_label
_atom_site_aniso_U_11
_atom_site_aniso_U_22
_atom_site_aniso_U_33
_atom_site_aniso_U_23
_atom_site_aniso_U_13
_atom_site_aniso_U_12
Sn1 0.02282(19) 0.0252(2) 0.0242(2) -0.0010(2) 0.00939(14) -0.00211(19)
P1 0.0212(7) 0.0212(9) 0.0171(7) -0.0032(6) 0.0075(6) -0.0008(6)
C1 0.022(3) 0.020(3) 0.020(3) 0.005(2) 0.011(2) 0.001(2)
B1 0.019(3) 0.032(4) 0.017(3) 0.002(3) 0.012(3) 0.002(3)
P2 0.0195(7) 0.0246(9) 0.0231(8) 0.0014(7) 0.0087(6) 0.0023(6)
C2 0.030(3) 0.024(3) 0.022(3) -0.003(3) 0.012(2) -0.001(2)
B2 0.027(4) 0.058(6) 0.033(4) -0.006(4) 0.008(3) -0.003(4)
P3 0.0255(8) 0.0407(10) 0.0287(9) -0.0001(8) 0.0121(7) -0.0038(7)
C3 0.019(3) 0.025(3) 0.016(3) 0.001(2) 0.006(2) 0.002(2)
C11 0.017(3) 0.020(3) 0.017(3) 0.000(2) 0.010(2) -0.001(2)
C12 0.052(4) 0.030(4) 0.029(3) 0.002(3) 0.024(3) 0.000(3)
C13 0.072(5) 0.023(4) 0.048(4) -0.012(3) 0.036(4) -0.004(3)
C14 0.050(4) 0.042(5) 0.024(4) -0.020(3) 0.018(3) -0.006(3)
C15 0.025(3) 0.044(4) 0.017(3) -0.004(3) 0.006(2) 0.007(3)
C16 0.025(3) 0.023(3) 0.024(3) 0.001(3) 0.009(2) 0.000(2)
C21 0.023(3) 0.026(4) 0.017(3) -0.001(2) 0.010(2) -0.002(2)
C22 0.025(3) 0.024(4) 0.022(3) -0.002(3) 0.009(2) 0.002(3)
C23 0.040(4) 0.017(3) 0.035(4) -0.001(3) 0.019(3) 0.001(3)
C24 0.033(3) 0.028(4) 0.031(3) 0.005(3) 0.020(3) 0.011(3)
C25 0.027(3) 0.026(4) 0.042(4) 0.006(3) 0.013(3) 0.005(3)
C26 0.025(3) 0.020(3) 0.039(3) -0.011(3) 0.011(2) -0.008(3)
C31 0.019(3) 0.022(3) 0.019(3) -0.001(2) 0.004(2) 0.006(2)
C32 0.030(3) 0.028(4) 0.040(3) 0.005(3) 0.015(3) 0.001(3)
C33 0.042(4) 0.028(4) 0.056(4) -0.006(3) 0.024(3) -0.004(3)
C34 0.065(5) 0.020(4) 0.049(4) -0.004(3) 0.028(4) 0.006(3)
C35 0.035(3) 0.036(4) 0.047(4) -0.002(3) 0.023(3) 0.010(3)
C36 0.032(3) 0.028(4) 0.033(3) -0.004(3) 0.016(3) 0.002(3)
C41 0.022(3) 0.033(4) 0.024(3) -0.005(3) 0.005(3) 0.003(3)
C42 0.033(4) 0.057(5) 0.035(4) 0.000(3) 0.011(3) 0.000(3)
C43 0.033(4) 0.083(6) 0.025(4) 0.000(4) 0.003(3) 0.015(4)
C44 0.032(4) 0.079(6) 0.033(4) -0.018(4) 0.002(3) 0.001(4)
C45 0.040(4) 0.058(5) 0.054(5) -0.026(4) 0.015(3) -0.016(3)
C46 0.032(3) 0.044(4) 0.028(3) -0.004(3) 0.007(3) -0.002(3)
C51 0.023(3) 0.031(4) 0.014(3) 0.001(3) 0.012(2) 0.000(3)
C52 0.023(3) 0.034(4) 0.022(3) 0.004(3) 0.008(2) 0.004(3)
C53 0.037(3) 0.040(4) 0.020(3) 0.010(3) 0.016(3) 0.022(3)
C54 0.061(4) 0.022(4) 0.035(4) 0.007(3) 0.030(3) 0.005(3)
C55 0.040(4) 0.030(4) 0.036(4) -0.010(3) 0.019(3) -0.005(3)
C56 0.021(3) 0.027(4) 0.031(3) -0.005(3) 0.014(2) 0.004(3)
C61 0.018(3) 0.023(3) 0.026(3) 0.008(3) 0.007(2) 0.008(2)
C62 0.028(3) 0.024(4) 0.029(3) 0.005(3) 0.011(3) 0.004(3)
C63 0.030(3) 0.033(4) 0.038(4) 0.004(3) 0.013(3) -0.005(3)
C64 0.035(3) 0.031(4) 0.046(4) 0.015(3) 0.026(3) 0.003(3)
C65 0.046(4) 0.032(4) 0.029(3) 0.010(3) 0.024(3) 0.017(3)
C66 0.024(3) 0.022(3) 0.027(3) 0.009(3) 0.007(3) 0.006(2)
C71 0.032(3) 0.039(4) 0.032(4) 0.003(3) 0.019(3) 0.000(3)
C72 0.034(4) 0.080(6) 0.046(4) -0.018(4) 0.018(3) 0.005(3)
C73 0.034(4) 0.102(7) 0.052(5) -0.025(5) 0.015(4) -0.008(4)
C74 0.064(5) 0.051(5) 0.061(5) -0.011(4) 0.037(4) 0.000(4)
C75 0.060(5) 0.062(5) 0.060(5) 0.020(4) 0.028(4) 0.030(4)
C76 0.051(4) 0.053(5) 0.038(4) 0.015(3) 0.029(3) 0.021(3)
C81 0.032(3) 0.039(4) 0.029(3) 0.000(3) 0.018(3) -0.003(3)
C82 0.036(4) 0.046(5) 0.035(4) -0.004(3) 0.011(3) -0.003(3)
C83 0.040(4) 0.049(5) 0.042(4) -0.005(4) 0.010(3) 0.004(3)
C84 0.058(4) 0.045(5) 0.042(4) 0.002(3) 0.022(4) 0.002(4)
C85 0.062(5) 0.043(5) 0.040(4) -0.009(3) 0.023(4) -0.018(4)
C86 0.043(4) 0.045(5) 0.034(4) -0.001(3) 0.016(3) -0.008(3)

loop_
_atom_type_symbol
_atom_type_description
_atom_type_scat_dispersion_real
_atom_type_scat_dispersion_imag
_atom_type_scat_source
C C 0.0033 0.0016 'International Tables Vol C Tables 4.2.6.8 and 6.1.1.4'
H H 0.0000 0.0000 'International Tables Vol C Tables 4.2.6.8 and 6.1.1.4'
B B 0.0013 0.0007 'International Tables Vol C Tables 4.2.6.8 and 6.1.1.4'
P P 0.1023 0.0942 'International Tables Vol C Tables 4.2.6.8 and 6.1.1.4'
Sn Sn -0.6537 1.4246 'International Tables Vol C Tables 4.2.6.8 and 6.1.1.4'

loop_
_geom_angle_atom_site_label_1
_geom_angle_atom_site_label_2
_geom_angle_atom_site_label_3
_geom_angle
C3 Sn1 P1 91.15(12)
C3 Sn1 P2 95.21(13)
P1 Sn1 P2 85.11(4)
C1 P1 C21 106.8(2)
C1 P1 C11 110.0(2)
C21 P1 C11 103.1(2)
C1 P1 Sn1 117.55(16)
C21 P1 Sn1 109.32(16)
C11 P1 Sn1 108.99(15)
B1 C1 P1 117.7(4)
B1 C1 H1A 107.9
P1 C1 H1A 107.9
B1 C1 H1C 107.9
P1 C1 H1C 107.9
H1A C1 H1C 107.2
C61 B1 C51 108.2(4)
C61 B1 C1 109.8(4)
C51 B1 C1 110.0(4)
C61 B1 C2 105.8(4)
C51 B1 C2 111.9(4)
C1 B1 C2 110.9(4)
C31 P2 C2 108.9(3)
C31 P2 C41 102.8(2)
C2 P2 C41 107.7(2)
C31 P2 Sn1 111.46(17)
C2 P2 Sn1 116.62(17)
C41 P2 Sn1 108.4(2)
B1 C2 P2 122.4(4)
B1 C2 H2A 106.7
P2 C2 H2A 106.7
B1 C2 H2C 106.7
P2 C2 H2C 106.7
H2A C2 H2C 106.6
P3 B2 H2B 108(2)
P3 B2 H1B 104(3)
H2B B2 H1B 109(4)
P3 B2 H3B 109(3)
H2B B2 H3B 111(4)
H1B B2 H3B 115(4)
C3 P3 C81 105.2(2)
C3 P3 C71 106.5(2)
C81 P3 C71 108.1(3)
C3 P3 B2 111.8(3)
C81 P3 B2 111.5(3)
C71 P3 B2 113.3(3)
P3 C3 Sn1 109.7(2)
P3 C3 H3A 109.7
Sn1 C3 H3A 109.7
P3 C3 H3C 109.7
Sn1 C3 H3C 109.7
H3A C3 H3C 108.2
C16 C11 C12 118.3(5)
C16 C11 P1 120.4(4)
C12 C11 P1 121.0(4)
C13 C12 C11 120.1(5)
C13 C12 H12A 120.0
C11 C12 H12A 120.0
C14 C13 C12 121.1(6)
C14 C13 H13A 119.4
C12 C13 H13A 119.4
C13 C14 C15 119.8(5)
C13 C14 H14A 120.1
C15 C14 H14A 120.1
C14 C15 C16 120.1(5)
C14 C15 H15A 120.0
C16 C15 H15A 120.0
C11 C16 C15 120.7(5)
C11 C16 H16A 119.7
C15 C16 H16A 119.7
C22 C21 C26 118.2(5)
C22 C21 P1 122.6(4)
C26 C21 P1 119.1(4)
C23 C22 C21 121.1(5)
C23 C22 H22A 119.4
C21 C22 H22A 119.4
C24 C23 C22 119.8(5)
C24 C23 H23A 120.1
C22 C23 H23A 120.1
C25 C24 C23 119.6(5)
C25 C24 H24A 120.2
C23 C24 H24A 120.2
C24 C25 C26 120.6(5)
C24 C25 H25A 119.7
C26 C25 H25A 119.7
C25 C26 C21 120.6(5)
C25 C26 H26A 119.7
C21 C26 H26A 119.7
C32 C31 C36 118.5(5)
C32 C31 P2 123.1(4)
C36 C31 P2 118.3(4)
C33 C32 C31 121.2(5)
C33 C32 H32A 119.4
C31 C32 H32A 119.4
C34 C33 C32 120.0(6)
C34 C33 H33A 120.0
C32 C33 H33A 120.0
C33 C34 C35 120.1(6)
C33 C34 H34A 119.9
C35 C34 H34A 119.9
C34 C35 C36 120.1(5)
C34 C35 H35A 120.0
C36 C35 H35A 120.0
C35 C36 C31 120.1(5)
C35 C36 H36A 119.9
C31 C36 H36A 119.9
C46 C41 C42 118.7(5)
C46 C41 P2 121.6(4)
C42 C41 P2 119.6(5)
C43 C42 C41 121.4(6)
C43 C42 H42A 119.3
C41 C42 H42A 119.3
C44 C43 C42 119.1(6)
C44 C43 H43A 120.5
C42 C43 H43A 120.5
C43 C44 C45 120.9(6)
C43 C44 H44A 119.5
C45 C44 H44A 119.5
C44 C45 C46 119.1(6)
C44 C45 H45A 120.4
C46 C45 H45A 120.4
C41 C46 C45 120.7(6)
C41 C46 H46A 119.6
C45 C46 H46A 119.6
C56 C51 C52 114.0(5)
C56 C51 B1 125.8(4)
C52 C51 B1 120.1(4)
C53 C52 C51 123.1(5)
C53 C52 H52A 118.4
C51 C52 H52A 118.4
C54 C53 C52 120.3(5)
C54 C53 H53A 119.8
C52 C53 H53A 119.8
C55 C54 C53 118.9(6)
C55 C54 H54A 120.5
C53 C54 H54A 120.5
C54 C55 C56 120.6(5)
C54 C55 H55A 119.7
C56 C55 H55A 119.7
C55 C56 C51 123.0(5)
C55 C56 H56A 118.5
C51 C56 H56A 118.5
C62 C61 C66 114.6(5)
C62 C61 B1 124.7(5)
C66 C61 B1 120.7(5)
C63 C62 C61 122.1(5)
C63 C62 H62A 119.0
C61 C62 H62A 119.0
C64 C63 C62 120.5(5)
C64 C63 H63A 119.8
C62 C63 H63A 119.8
C63 C64 C65 119.6(5)
C63 C64 H64A 120.2
C65 C64 H64A 120.2
C64 C65 C66 119.3(6)
C64 C65 H65A 120.4
C66 C65 H65A 120.4
C65 C66 C61 124.0(5)
C65 C66 H66A 118.0
C61 C66 H66A 118.0
C76 C71 C72 119.2(6)
C76 C71 P3 118.3(4)
C72 C71 P3 122.4(4)
C71 C72 C73 120.2(6)
C71 C72 H72A 119.9
C73 C72 H72A 119.9
C74 C73 C72 119.5(6)
C74 C73 H73A 120.3
C72 C73 H73A 120.3
C73 C74 C75 120.6(7)
C73 C74 H74A 119.7
C75 C74 H74A 119.7
C74 C75 C76 121.1(6)
C74 C75 H75A 119.5
C76 C75 H75A 119.5
C71 C76 C75 119.4(6)
C71 C76 H76A 120.3
C75 C76 H76A 120.3
C86 C81 C82 118.0(6)
C86 C81 P3 118.7(4)
C82 C81 P3 123.1(5)
C83 C82 C81 120.7(6)
C83 C82 H82A 119.6
C81 C82 H82A 119.6
C82 C83 C84 121.0(6)
C82 C83 H83A 119.5
C84 C83 H83A 119.5
C85 C84 C83 118.9(6)
C85 C84 H84A 120.5
C83 C84 H84A 120.5
C84 C85 C86 120.4(6)
C84 C85 H85A 119.8
C86 C85 H85A 119.8
C85 C86 C81 121.0(6)
C85 C86 H86A 119.5
C81 C86 H86A 119.5

loop_
_geom_bond_atom_site_label_1
_geom_bond_atom_site_label_2
_geom_bond_distance
Sn1 C3 2.263(5)
Sn1 P1 2.6448(13)
Sn1 P2 2.6461(15)
P1 C1 1.808(5)
P1 C21 1.812(5)
P1 C11 1.822(5)
C1 B1 1.655(7)
C1 H1A 0.9900
C1 H1C 0.9900
B1 C61 1.626(8)
B1 C51 1.631(8)
B1 C2 1.668(7)
P2 C31 1.810(5)
P2 C2 1.819(5)
P2 C41 1.821(5)
C2 H2A 0.9900
C2 H2C 0.9900
B2 P3 1.931(7)
B2 H2B 1.11(5)
B2 H1B 1.13(6)
B2 H3B 1.12(6)
P3 C3 1.780(5)
P3 C81 1.820(6)
P3 C71 1.822(6)
C3 H3A 0.9900
C3 H3C 0.9900
C11 C16 1.387(7)
C11 C12 1.399(7)
C12 C13 1.386(8)
C12 H12A 0.9500
C13 C14 1.356(8)
C13 H13A 0.9500
C14 C15 1.382(8)
C14 H14A 0.9500
C15 C16 1.388(7)
C15 H15A 0.9500
C16 H16A 0.9500
C21 C22 1.387(7)
C21 C26 1.392(6)
C22 C23 1.385(7)
C22 H22A 0.9500
C23 C24 1.383(7)
C23 H23A 0.9500
C24 C25 1.377(7)
C24 H24A 0.9500
C25 C26 1.380(7)
C25 H25A 0.9500
C26 H26A 0.9500
C31 C32 1.382(7)
C31 C36 1.402(7)
C32 C33 1.377(8)
C32 H32A 0.9500
C33 C34 1.375(8)
C33 H33A 0.9500
C34 C35 1.381(8)
C34 H34A 0.9500
C35 C36 1.382(7)
C35 H35A 0.9500
C36 H36A 0.9500
C41 C46 1.364(8)
C41 C42 1.387(8)
C42 C43 1.382(8)
C42 H42A 0.9500
C43 C44 1.371(9)
C43 H43A 0.9500
C44 C45 1.372(9)
C44 H44A 0.9500
C45 C46 1.406(8)
C45 H45A 0.9500
C46 H46A 0.9500
C51 C56 1.398(7)
C51 C52 1.409(6)
C52 C53 1.379(7)
C52 H52A 0.9500
C53 C54 1.368(8)
C53 H53A 0.9500
C54 C55 1.367(7)
C54 H54A 0.9500
C55 C56 1.383(7)
C55 H55A 0.9500
C56 H56A 0.9500
C61 C62 1.402(7)
C61 C66 1.406(7)
C62 C63 1.401(7)
C62 H62A 0.9500
C63 C64 1.373(8)
C63 H63A 0.9500
C64 C65 1.377(8)
C64 H64A 0.9500
C65 C66 1.381(7)
C65 H65A 0.9500
C66 H66A 0.9500
C71 C76 1.380(7)
C71 C72 1.390(8)
C72 C73 1.409(9)
C72 H72A 0.9500
C73 C74 1.345(9)
C73 H73A 0.9500
C74 C75 1.373(9)
C74 H74A 0.9500
C75 C76 1.383(9)
C75 H75A 0.9500
C76 H76A 0.9500
C81 C86 1.395(8)
C81 C82 1.399(7)
C82 C83 1.378(8)
C82 H82A 0.9500
C83 C84 1.390(8)
C83 H83A 0.9500
C84 C85 1.382(8)
C84 H84A 0.9500
C85 C86 1.390(8)
C85 H85A 0.9500
C86 H86A 0.9500
